data_4347459
loop_
_publ_author_name
'Jaros, Sabina W.'
'Guedes da Silva, M F\'atima C'
'Florek, Magdalena'
'Smole\'nski, Piotr'
'Pombeiro, Armando J. L.'
'Kirillov, Alexander M.'

_publ_section_title
;
 Silver(I) 1,3,5-Triaza-7-phosphaadamantane Coordination Polymers Driven
 by Substituted Glutarate and Malonate Building Blocks: Self-Assembly
 Synthesis, Structural Features, and Antimicrobial Properties.
;
_journal_issue 12
_journal_name_full 'Inorganic chemistry'
_journal_page_first 5886
_journal_page_last 5894
_journal_paper_doi 10.1021/acs.inorgchem.6b00186
_journal_volume 55
_journal_year 2016
_chemical_formula_moiety 'C13 H23 Ag N3 O4 P'
_chemical_formula_sum 'C13 H23 Ag N3 O4 P'
_chemical_formula_weight 424.18
_space_group_crystal_system monoclinic
_space_group_IT_number 9
_space_group_name_Hall 'C -2yc'
_space_group_name_H-M_alt 'C 1 c 1'
_atom_sites_solution_hydrogens mixed
_audit_creation_method SHELXL-2014
_cell_angle_alpha 90
_cell_angle_beta 106.743(3)
_cell_angle_gamma 90
_cell_formula_units_Z 4
_cell_length_a 21.6652(15)
_cell_length_b 6.8368(4)
_cell_length_c 11.2541(7)
_cell_measurement_reflns_used 6307
_cell_measurement_temperature 150(2)
_cell_measurement_theta_max 28.39
_cell_measurement_theta_min 3.14
_cell_volume 1596.30(18)
_computing_cell_refinement 'Bruker SAINT'
_computing_data_collection 'Bruker APEX2'
_computing_data_reduction 'Bruker SAINT'
_computing_molecular_graphics 'Ortep-3 for Windows (Farrugia, 1997)'
_computing_publication_material 'WinGX publication routines (Farrugia, 1999)'
_computing_structure_refinement 'SHELXL-2014 (Sheldrick, 2014)'
_computing_structure_solution 'SIR97 (Giacovazzo et al, 1997)'
_diffrn_ambient_temperature 150(2)
_diffrn_measured_fraction_theta_full 0.997
_diffrn_measured_fraction_theta_max 0.993
_diffrn_measurement_device_type 'Bruker APEX-II CCD'
_diffrn_measurement_method '\f and \w scans'
_diffrn_radiation_monochromator graphite
_diffrn_radiation_source 'sealed tube'
_diffrn_radiation_type MoK\a
_diffrn_radiation_wavelength 0.71073
_diffrn_reflns_av_R_equivalents 0.0333
_diffrn_reflns_av_unetI/netI 0.0453
_diffrn_reflns_Laue_measured_fraction_full 0.997
_diffrn_reflns_Laue_measured_fraction_max 0.993
_diffrn_reflns_limit_h_max 28
_diffrn_reflns_limit_h_min -28
_diffrn_reflns_limit_k_max 9
_diffrn_reflns_limit_k_min -9
_diffrn_reflns_limit_l_max 15
_diffrn_reflns_limit_l_min -11
_diffrn_reflns_number 7040
_diffrn_reflns_point_group_measured_fraction_full 0.997
_diffrn_reflns_point_group_measured_fraction_max 0.992
_diffrn_reflns_theta_full 25.242
_diffrn_reflns_theta_max 28.394
_diffrn_reflns_theta_min 3.137
_exptl_absorpt_coefficient_mu 1.384
_exptl_absorpt_correction_T_max 0.846
_exptl_absorpt_correction_T_min 0.803
_exptl_absorpt_correction_type multi-scan
_exptl_absorpt_process_details sadabs
_exptl_crystal_colour colourless
_exptl_crystal_density_diffrn 1.765
_exptl_crystal_description prism
_exptl_crystal_F_000 864
_exptl_crystal_size_max 0.180
_exptl_crystal_size_mid 0.130
_exptl_crystal_size_min 0.120
_refine_diff_density_max 0.315
_refine_diff_density_min -0.498
_refine_diff_density_rms 0.092
_refine_ls_abs_structure_details
;
 Refined as an inversion twin.
;
_refine_ls_abs_structure_Flack 0.00(2)
_refine_ls_extinction_method none
_refine_ls_goodness_of_fit_ref 0.806
_refine_ls_hydrogen_treatment mixed
_refine_ls_matrix_type full
_refine_ls_number_parameters 205
_refine_ls_number_reflns 3220
_refine_ls_number_restraints 2
_refine_ls_restrained_S_all 0.806
_refine_ls_R_factor_all 0.0205
_refine_ls_R_factor_gt 0.0203
_refine_ls_shift/su_max 0.001
_refine_ls_shift/su_mean 0.000
_refine_ls_structure_factor_coef Fsqd
_refine_ls_weighting_details 'w=1/[\s^2^(Fo^2^)+(0.0443P)^2^] where P=(Fo^2^+2Fc^2^)/3'
_refine_ls_weighting_scheme calc
_refine_ls_wR_factor_gt 0.0535
_refine_ls_wR_factor_ref 0.0537
_reflns_Friedel_coverage 0.998
_reflns_Friedel_fraction_full 0.997
_reflns_Friedel_fraction_max 0.992
_reflns_number_gt 3189
_reflns_number_total 3220
_reflns_threshold_expression 'I > 2\s(I)'
_cod_data_source_file ic6b00186_si_002.cif
_cod_data_source_block JAR459
_cod_original_sg_symbol_H-M 'C c'
_cod_database_code 4347459
_shelx_space_group_comment
;
The symmetry employed for this shelxl refinement is uniquely defined
by the following loop, which should always be used as a source of
symmetry information in preference to the above space-group names.
They are only intended as comments.
;
_shelx_estimated_absorpt_t_min 0.789
_shelx_estimated_absorpt_t_max 0.852
_shelxl_version_number 2014-3

loop_
_space_group_symop_operation_xyz
'x, y, z'
'x, -y, z+1/2'
'x+1/2, y+1/2, z'
'x+1/2, -y+1/2, z+1/2'

loop_
_atom_site_label
_atom_site_type_symbol
_atom_site_fract_x
_atom_site_fract_y
_atom_site_fract_z
_atom_site_U_iso_or_equiv
_atom_site_adp_type
_atom_site_occupancy
_atom_site_site_symmetry_order
_atom_site_calc_flag
_atom_site_refinement_flags_posn
_atom_site_refinement_flags_adp
C1 C 0.69748(18) 1.2697(3) 0.0035(3) 0.0121(7) Uani 1 1 d . .
H11 H 0.7447 1.2815 0.0395 0.015 Uiso 1 1 calc R U
H12 H 0.6878 1.2760 -0.0879 0.015 Uiso 1 1 calc R U
C2 C 0.68185(14) 1.4377(4) 0.1830(2) 0.0117(5) Uani 1 1 d . .
H9 H 0.6656 1.5608 0.2094 0.014 Uiso 1 1 calc R U
H10 H 0.7293 1.4370 0.2181 0.014 Uiso 1 1 calc R U
C3 C 0.58457(18) 1.2673(4) 0.1772(4) 0.0146(6) Uani 1 1 d . .
H5 H 0.5665 1.1515 0.2081 0.018 Uiso 1 1 calc R U
H6 H 0.5655 1.3852 0.2037 0.018 Uiso 1 1 calc R U
C4 C 0.59440(14) 1.4258(5) -0.0048(3) 0.0134(6) Uani 1 1 d . .
H1 H 0.5755 1.5486 0.0158 0.016 Uiso 1 1 calc R U
H2 H 0.5832 1.4163 -0.0963 0.016 Uiso 1 1 calc R U
C5 C 0.58324(14) 1.0741(5) -0.0039(3) 0.0156(6) Uani 1 1 d . .
H3 H 0.5681 1.0736 -0.0957 0.019 Uiso 1 1 calc R U
H4 H 0.5612 0.9663 0.0263 0.019 Uiso 1 1 calc R U
C6 C 0.68467(14) 1.0850(4) 0.2137(2) 0.0139(6) Uani 1 1 d . .
H7 H 0.6668 0.9771 0.2523 0.017 Uiso 1 1 calc R U
H8 H 0.7316 1.0911 0.2548 0.017 Uiso 1 1 calc R U
C7 C 0.83782(14) 0.5284(4) -0.0077(2) 0.0134(5) Uani 1 1 d . .
C8 C 0.88774(14) 0.4526(4) -0.0690(2) 0.0131(5) Uani 1 1 d . .
H22 H 0.9291 0.5203 -0.0310 0.016 Uiso 1 1 calc R U
H23 H 0.8735 0.4885 -0.1579 0.016 Uiso 1 1 calc R U
C9 C 0.83700(14) 0.1198(5) -0.1211(3) 0.0202(6) Uani 1 1 d . .
H13 H 0.8203 0.1624 -0.2076 0.030 Uiso 1 1 calc R U
H14 H 0.8051 0.1483 -0.0769 0.030 Uiso 1 1 calc R U
H15 H 0.8454 -0.0211 -0.1185 0.030 Uiso 1 1 calc R U
C10 C 0.92544(14) 0.1536(4) 0.0761(3) 0.0174(5) Uani 1 1 d . .
H19 H 0.8896 0.1541 0.1144 0.021 Uiso 1 1 calc R U
H21 H 0.9397 0.0164 0.0741 0.021 Uiso 1 1 calc R U
C11 C 0.98116(18) 0.2727(4) 0.1574(3) 0.0159(6) Uani 1 1 d . .
C12 C 0.94792(14) 0.1790(5) -0.1312(3) 0.0153(5) Uani 1 1 d . .
H16 H 0.9291 0.2125 -0.2188 0.023 Uiso 1 1 calc R U
H17 H 0.9575 0.0387 -0.1236 0.023 Uiso 1 1 calc R U
H18 H 0.9878 0.2534 -0.0973 0.023 Uiso 1 1 calc R U
C13 C 0.89985(17) 0.2295(4) -0.0587(3) 0.0124(6) Uani 1 1 d . .
N1 N 0.66578(13) 1.4358(4) 0.0465(2) 0.0108(5) Uani 1 1 d . .
N2 N 0.65492(15) 1.2710(3) 0.2351(3) 0.0118(5) Uani 1 1 d . .
N3 N 0.56563(16) 1.2610(3) 0.0420(3) 0.0150(6) Uani 1 1 d . .
O1 O 0.78757(10) 0.6036(3) -0.07623(19) 0.0184(4) Uani 1 1 d . .
O2 O 0.84935(12) 0.5145(4) 0.1086(2) 0.0257(5) Uani 1 1 d . .
O3 O 1.03746(15) 0.2254(3) 0.1793(3) 0.0221(5) Uani 1 1 d . .
O4 O 0.96555(11) 0.4328(4) 0.2058(2) 0.0227(5) Uani 1 1 d . .
P1 P 0.67097(4) 1.03075(11) 0.04741(7) 0.01089(14) Uani 1 1 d . .
Ag1 Ag 0.70708(2) 0.73439(2) -0.01521(3) 0.01596(8) Uani 1 1 d . .
H20 H 0.9343(19) 0.449(6) 0.183(3) 0.024 Uiso 1 1 d . U

loop_
_atom_site_aniso_label
_atom_site_aniso_U_11
_atom_site_aniso_U_22
_atom_site_aniso_U_33
_atom_site_aniso_U_23
_atom_site_aniso_U_13
_atom_site_aniso_U_12
C1 0.0180(19) 0.0081(12) 0.0133(19) -0.0007(9) 0.0091(13) 0.0019(9)
C2 0.0170(13) 0.0110(12) 0.0066(11) -0.0003(9) 0.0030(9) -0.0021(10)
C3 0.0154(16) 0.0165(15) 0.0144(16) -0.0011(9) 0.0081(13) 0.0007(9)
C4 0.0107(12) 0.0151(14) 0.0124(13) 0.0021(10) 0.0000(10) 0.0042(10)
C5 0.0146(14) 0.0159(14) 0.0145(13) -0.0034(11) 0.0013(11) -0.0035(11)
C6 0.0191(14) 0.0100(13) 0.0115(13) 0.0023(9) 0.0029(11) 0.0044(10)
C7 0.0115(12) 0.0156(14) 0.0133(11) -0.0031(10) 0.0040(9) -0.0015(10)
C8 0.0149(12) 0.0146(13) 0.0110(11) 0.0006(10) 0.0055(9) 0.0014(10)
C9 0.0144(13) 0.0230(16) 0.0229(14) -0.0091(12) 0.0051(11) -0.0043(11)
C10 0.0201(14) 0.0161(15) 0.0156(12) 0.0019(10) 0.0044(10) -0.0017(11)
C11 0.0174(17) 0.0182(15) 0.0101(15) 0.0036(10) 0.0006(13) 0.0023(10)
C12 0.0131(13) 0.0160(14) 0.0170(13) -0.0020(11) 0.0046(10) 0.0024(11)
C13 0.0102(14) 0.0142(13) 0.0125(15) -0.0031(9) 0.0026(12) -0.0011(9)
N1 0.0131(12) 0.0090(11) 0.0107(11) 0.0009(10) 0.0039(9) 0.0035(10)
N2 0.0173(14) 0.0088(11) 0.0097(12) 0.0006(8) 0.0046(11) 0.0008(8)
N3 0.0106(14) 0.0177(14) 0.0152(15) -0.0011(8) 0.0013(12) 0.0014(8)
O1 0.0146(9) 0.0250(12) 0.0143(8) -0.0006(8) 0.0022(7) 0.0083(8)
O2 0.0190(10) 0.0478(16) 0.0102(8) -0.0006(9) 0.0041(7) 0.0131(10)
O3 0.0195(13) 0.0244(12) 0.0206(14) 0.0011(8) 0.0029(10) 0.0081(9)
O4 0.0142(10) 0.0307(13) 0.0181(10) -0.0091(8) -0.0036(8) 0.0084(9)
P1 0.0157(3) 0.0071(3) 0.0107(3) -0.0004(3) 0.0050(3) 0.0014(3)
Ag1 0.02477(12) 0.00799(10) 0.01921(12) 0.00057(18) 0.01283(9) 0.00376(17)

loop_
_atom_type_symbol
_atom_type_description
_atom_type_scat_dispersion_real
_atom_type_scat_dispersion_imag
_atom_type_scat_source
C C 0.0033 0.0016 'International Tables Vol C Tables 4.2.6.8 and 6.1.1.4'
H H 0.0000 0.0000 'International Tables Vol C Tables 4.2.6.8 and 6.1.1.4'
N N 0.0061 0.0033 'International Tables Vol C Tables 4.2.6.8 and 6.1.1.4'
O O 0.0106 0.0060 'International Tables Vol C Tables 4.2.6.8 and 6.1.1.4'
P P 0.1023 0.0942 'International Tables Vol C Tables 4.2.6.8 and 6.1.1.4'
Ag Ag -0.8971 1.1015 'International Tables Vol C Tables 4.2.6.8 and 6.1.1.4'

loop_
_geom_angle_atom_site_label_1
_geom_angle_atom_site_label_2
_geom_angle_atom_site_label_3
_geom_angle
_geom_angle_site_symmetry_3
N1 C1 P1 112.5(2) .
N1 C1 H11 109.1 .
P1 C1 H11 109.1 .
N1 C1 H12 109.1 .
P1 C1 H12 109.1 .
H11 C1 H12 107.8 .
N1 C2 N2 113.9(2) .
N1 C2 H9 108.8 .
N2 C2 H9 108.8 .
N1 C2 H10 108.8 .
N2 C2 H10 108.8 .
H9 C2 H10 107.7 .
N3 C3 N2 113.9(3) .
N3 C3 H5 108.8 .
N2 C3 H5 108.8 .
N3 C3 H6 108.8 .
N2 C3 H6 108.8 .
H5 C3 H6 107.7 .
N3 C4 N1 113.6(3) .
N3 C4 H1 108.8 .
N1 C4 H1 108.8 .
N3 C4 H2 108.8 .
N1 C4 H2 108.8 .
H1 C4 H2 107.7 .
N3 C5 P1 112.2(2) .
N3 C5 H3 109.2 .
P1 C5 H3 109.2 .
N3 C5 H4 109.2 .
P1 C5 H4 109.2 .
H3 C5 H4 107.9 .
N2 C6 P1 112.83(19) .
N2 C6 H7 109.0 .
P1 C6 H7 109.0 .
N2 C6 H8 109.0 .
P1 C6 H8 109.0 .
H7 C6 H8 107.8 .
O1 C7 O2 123.2(2) .
O1 C7 C8 117.7(2) .
O2 C7 C8 119.1(2) .
C7 C8 C13 115.3(2) .
C7 C8 H22 108.4 .
C13 C8 H22 108.4 .
C7 C8 H23 108.4 .
C13 C8 H23 108.4 .
H22 C8 H23 107.5 .
C13 C9 H13 109.5 .
C13 C9 H14 109.5 .
H13 C9 H14 109.5 .
C13 C9 H15 109.5 .
H13 C9 H15 109.5 .
H14 C9 H15 109.5 .
C11 C10 C13 114.1(2) .
C11 C10 H19 108.7 .
C13 C10 H19 108.7 .
C11 C10 H21 108.7 .
C13 C10 H21 108.7 .
H19 C10 H21 107.6 .
O3 C11 O4 120.1(3) .
O3 C11 C10 123.7(3) .
O4 C11 C10 116.2(3) .
C13 C12 H16 109.5 .
C13 C12 H17 109.5 .
H16 C12 H17 109.5 .
C13 C12 H18 109.5 .
H16 C12 H18 109.5 .
H17 C12 H18 109.5 .
C9 C13 C12 107.2(2) .
C9 C13 C8 109.8(3) .
C12 C13 C8 108.0(2) .
C9 C13 C10 107.7(2) .
C12 C13 C10 109.8(3) .
C8 C13 C10 114.1(3) .
C2 N1 C1 110.8(2) .
C2 N1 C4 108.1(2) .
C1 N1 C4 111.5(3) .
C2 N1 Ag1 107.26(17) 1_565
C1 N1 Ag1 108.08(18) 1_565
C4 N1 Ag1 110.99(18) 1_565
C6 N2 C2 111.1(3) .
C6 N2 C3 111.0(2) .
C2 N2 C3 108.3(2) .
C4 N3 C3 109.5(2) .
C4 N3 C5 111.3(3) .
C3 N3 C5 111.6(2) .
C7 O1 Ag1 126.36(16) .
C11 O4 H20 110(4) .
C1 P1 C6 97.00(14) .
C1 P1 C5 98.39(16) .
C6 P1 C5 97.77(14) .
C1 P1 Ag1 121.76(10) .
C6 P1 Ag1 120.44(9) .
C5 P1 Ag1 116.53(10) .
O1 Ag1 P1 142.43(7) .
O1 Ag1 N1 97.86(9) 1_545
P1 Ag1 N1 117.40(7) 1_545

loop_
_geom_bond_atom_site_label_1
_geom_bond_atom_site_label_2
_geom_bond_distance
_geom_bond_site_symmetry_2
C1 N1 1.479(4) .
C1 P1 1.846(3) .
C1 H11 0.9900 .
C1 H12 0.9900 .
C2 N1 1.475(4) .
C2 N2 1.477(4) .
C2 H9 0.9900 .
C2 H10 0.9900 .
C3 N3 1.458(5) .
C3 N2 1.475(5) .
C3 H5 0.9900 .
C3 H6 0.9900 .
C4 N3 1.457(4) .
C4 N1 1.488(4) .
C4 H1 0.9900 .
C4 H2 0.9900 .
C5 N3 1.469(4) .
C5 P1 1.844(3) .
C5 H3 0.9900 .
C5 H4 0.9900 .
C6 N2 1.476(4) .
C6 P1 1.846(3) .
C6 H7 0.9900 .
C6 H8 0.9900 .
C7 O1 1.249(3) .
C7 O2 1.263(3) .
C7 C8 1.531(4) .
C8 C13 1.546(4) .
C8 H22 0.9900 .
C8 H23 0.9900 .
C9 C13 1.536(4) .
C9 H13 0.9800 .
C9 H14 0.9800 .
C9 H15 0.9800 .
C10 C11 1.524(4) .
C10 C13 1.548(4) .
C10 H19 0.9900 .
C10 H21 0.9900 .
C11 O3 1.216(5) .
C11 O4 1.309(4) .
C12 C13 1.535(4) .
C12 H16 0.9800 .
C12 H17 0.9800 .
C12 H18 0.9800 .
N1 Ag1 2.410(2) 1_565
O1 Ag1 2.237(2) .
O4 H20 0.66(4) .
P1 Ag1 2.3520(8) .
Ag1 N1 2.410(2) 1_545

loop_
_geom_hbond_atom_site_label_D
_geom_hbond_atom_site_label_H
_geom_hbond_atom_site_label_A
_geom_hbond_distance_DH
_geom_hbond_distance_HA
_geom_hbond_distance_DA
_geom_hbond_angle_DHA
_geom_hbond_site_symmetry_A
C2 H10 O1 0.99 2.31 3.015(3) 127.2 2_575
C3 H5 O4 0.99 2.64 3.530(4) 149.2 3_455
C3 H6 O3 0.99 2.40 3.296(3) 150.3 3_465
C4 H1 O3 0.99 2.53 3.389(4) 144.9 3_465
C4 H2 O3 0.99 2.62 3.564(4) 159.9 4_464
C5 H3 O4 0.99 2.66 3.519(4) 145.4 4_464
C5 H4 O3 0.99 2.54 3.478(4) 158.0 3_455
C8 H23 O2 0.99 2.53 3.489(3) 163.8 2_564
O4 H20 O2 0.66(4) 1.84(4) 2.502(3) 173(5) .
